data_4323407
loop_
_publ_author_name
'May D. Nyman'
'Mark J. Hampden-Smith'
'Eileen N. Duesler'

_publ_section_title
;
 Synthesis, Characterization, and Reactivity of Group 12 Metal
 Thiocarboxylates, M(SOCR)2Lut2 [M = Cd, Zn; R = CH3, C(CH3)3; Lut =
 3,5-Dimethylpyridine (Lutidine)]
;
_journal_name_full 'Inorganic Chemistry'
_journal_page_first 2218
_journal_page_last 2224
_journal_paper_doi 10.1021/ic960784a
_journal_volume 36
_journal_year 1997
_chemical_formula_sum 'C24 H36 N2 O2 S2 Zn'
_chemical_formula_weight 514.04
_chemical_name_systematic
; 
 ? 
;
_space_group_IT_number 2
_symmetry_cell_setting triclinic
_symmetry_space_group_name_Hall '-P 1'
_symmetry_space_group_name_H-M 'P -1'
_atom_sites_solution_hydrogens geom
_atom_sites_solution_primary direct
_atom_sites_solution_secondary difmap
_audit_creation_method SHELXL
_cell_angle_alpha 91.94(1)
_cell_angle_beta 104.14(1)
_cell_angle_gamma 105.50(1)
_cell_formula_units_Z 2
_cell_length_a 9.855(1)
_cell_length_b 10.719(1)
_cell_length_c 14.125(1)
_cell_measurement_reflns_used 62
_cell_measurement_temperature 293(2)
_cell_measurement_theta_max 11.92
_cell_measurement_theta_min 4.65
_cell_volume 1386.4(2)
_computing_cell_refinement 'XSCANS (Siemens, 1993)'
_computing_data_collection 'XSCANS (Siemens, 1993)'
_computing_data_reduction 'XSCANS (Siemens, 1993)'
_computing_molecular_graphics 'Shelxtl-PC (Siemens,1990)'
_computing_publication_material 'SHELXL-93 (Sheldrick, 1993)'
_computing_structure_refinement 'SHELXL-93 (Sheldrick, 1993)'
_computing_structure_solution 'Shelxtl-PC (Siemens,1990)'
_diffrn_ambient_temperature 293(2)
_diffrn_measurement_device 'Siemens P4'
_diffrn_measurement_method 'omega scan'
_diffrn_radiation_monochromator graphite
_diffrn_radiation_source 'normal-focus sealed tube'
_diffrn_radiation_type MoK\a
_diffrn_radiation_wavelength 0.71073
_diffrn_reflns_av_R_equivalents 0.0481
_diffrn_reflns_av_sigmaI/netI 0.1149
_diffrn_reflns_limit_h_max 11
_diffrn_reflns_limit_h_min -11
_diffrn_reflns_limit_k_max 12
_diffrn_reflns_limit_k_min -12
_diffrn_reflns_limit_l_max 16
_diffrn_reflns_limit_l_min -16
_diffrn_reflns_number 9742
_diffrn_reflns_theta_max 25.00
_diffrn_reflns_theta_min 1.50
_diffrn_standards_decay_% 3.15
_diffrn_standards_interval_count 97
_diffrn_standards_number 3
_exptl_absorpt_coefficient_mu 1.057
_exptl_absorpt_correction_T_max 0.9227
_exptl_absorpt_correction_T_min 0.8716
_exptl_absorpt_correction_type 'Shelxtl-PC, semi-empirical'
_exptl_crystal_colour colorless
_exptl_crystal_density_diffrn 1.231
_exptl_crystal_description prism
_exptl_crystal_F_000 544
_exptl_crystal_size_max 0.20
_exptl_crystal_size_mid 0.18
_exptl_crystal_size_min 0.16
_refine_ls_extinction_method none
_refine_ls_goodness_of_fit_all 0.589
_refine_ls_goodness_of_fit_obs 0.746
_refine_ls_matrix_type full
_refine_ls_number_parameters 273
_refine_ls_number_reflns 4870
_refine_ls_number_restraints 0
_refine_ls_restrained_S_all 0.627
_refine_ls_restrained_S_obs 0.746
_refine_ls_R_factor_all 0.0984
_refine_ls_R_factor_obs 0.0424
_refine_ls_shift/esd_max -0.130
_refine_ls_shift/esd_mean 0.007
_refine_ls_structure_factor_coef Fsqd
_refine_ls_weighting_details 'w=1/[\s^2^(Fo^2^)+(0.1000P)^2^+0.0000P] where P=(Fo^2^+2Fc^2^)/3'
_refine_ls_weighting_scheme calc
_refine_ls_wR_factor_all 0.1335
_refine_ls_wR_factor_obs 0.1061
_reflns_number_observed 2287
_reflns_number_total 4871
_reflns_observed_criterion >2sigma(I)
_cod_data_source_file ic960784a_4.cif
_cod_data_source_block mhs966b
_cod_depositor_comments
;
The following automatic conversions were performed:

'_refine_ls_weighting_scheme' value 'calc
w=1/[\s^2^(Fo^2^)+(0.1000P)^2^+0.0000P] where P=(Fo^2^+2Fc^2^)/3' was
changed to 'calc'. New tag '_refine_ls_weighting_details' was
created. The value of the new tag was set to
'w=1/[\s^2^(Fo^2^)+(0.1000P)^2^+0.0000P] where P=(Fo^2^+2Fc^2^)/3'.

Automatic conversion script
Id: cif_fix_values 3143 2015-03-26 13:38:13Z robertas 
;
_cod_database_code 4323407

loop_
_symmetry_equiv_pos_as_xyz
'x, y, z'
'-x, -y, -z'

loop_
_atom_site_aniso_label
_atom_site_aniso_U_11
_atom_site_aniso_U_22
_atom_site_aniso_U_33
_atom_site_aniso_U_23
_atom_site_aniso_U_13
_atom_site_aniso_U_12
Zn 0.0586(3) 0.0671(3) 0.0533(3) 0.0068(2) 0.0201(2) 0.0173(2)
S2 0.0859(9) 0.0652(8) 0.0686(8) 0.0037(6) 0.0306(7) 0.0111(6)
O1 0.067(2) 0.074(2) 0.106(3) 0.014(2) 0.033(2) 0.022(2)
O2 0.110(3) 0.105(3) 0.076(2) -0.013(2) 0.039(2) -0.015(2)
N1 0.062(2) 0.071(2) 0.048(2) 0.005(2) 0.020(2) 0.023(2)
N2 0.062(2) 0.070(2) 0.053(2) 0.006(2) 0.017(2) 0.018(2)
C1 0.076(3) 0.073(3) 0.049(3) 0.006(2) 0.021(3) 0.027(3)
C2 0.067(3) 0.088(4) 0.056(3) -0.012(3) 0.016(3) 0.027(3)
C3 0.080(4) 0.098(4) 0.053(3) -0.009(3) 0.010(3) 0.048(3)
C4 0.085(4) 0.088(4) 0.052(3) 0.005(3) 0.019(3) 0.045(3)
C5 0.072(3) 0.070(3) 0.058(3) 0.005(2) 0.027(3) 0.024(2)
C6 0.080(4) 0.129(5) 0.088(4) -0.013(3) 0.015(3) 0.009(4)
C7 0.136(5) 0.109(4) 0.085(4) 0.032(3) 0.029(4) 0.063(4)
C8 0.058(3) 0.077(3) 0.058(3) 0.009(2) 0.017(2) 0.012(2)
C9 0.052(3) 0.090(4) 0.049(3) 0.005(3) 0.012(2) 0.002(3)
C10 0.073(3) 0.108(4) 0.050(3) -0.004(3) 0.023(2) 0.014(3)
C11 0.081(4) 0.102(4) 0.059(3) -0.006(3) 0.023(3) 0.034(3)
C12 0.088(4) 0.084(4) 0.057(3) 0.009(3) 0.023(3) 0.031(3)
C13 0.083(4) 0.127(5) 0.063(3) 0.030(3) 0.024(3) 0.014(3)
C14 0.179(7) 0.154(6) 0.102(5) 0.008(4) 0.067(5) 0.092(5)
C15 0.060(3) 0.061(3) 0.066(3) 0.005(2) 0.018(2) 0.017(2)
C16 0.065(3) 0.071(3) 0.081(3) 0.008(3) 0.017(3) 0.018(3)
C20 0.062(3) 0.064(3) 0.063(3) 0.009(2) 0.015(2) 0.011(2)
C21 0.075(3) 0.072(3) 0.077(3) 0.021(3) 0.028(3) 0.015(3)

loop_
_atom_site_label
_atom_site_type_symbol
_atom_site_fract_x
_atom_site_fract_y
_atom_site_fract_z
_atom_site_U_iso_or_equiv
_atom_site_thermal_displace_type
_atom_site_occupancy
_atom_site_calc_flag
_atom_site_refinement_flags
_atom_site_disorder_group
Zn Zn 0.18989(5) 0.40221(5) 0.21610(4) 0.0588(2) Uani 1 d . .
S1 S 0.1261(3) 0.5867(2) 0.2492(2) 0.0644(7) Uiso 0.59 d P .
S1' S 0.0993(4) 0.5762(3) 0.2117(3) 0.0607(10) Uiso 0.41 d P .
S2 S 0.01507(14) 0.20402(11) 0.20001(9) 0.0735(4) Uani 1 d . .
O1 O 0.3590(4) 0.7037(3) 0.1952(2) 0.0799(9) Uani 1 d . .
O2 O 0.0447(4) 0.3254(4) 0.3684(3) 0.1038(12) Uani 1 d . .
N1 N 0.3808(4) 0.4023(4) 0.3181(2) 0.0584(9) Uani 1 d . .
N2 N 0.2586(4) 0.3878(4) 0.0889(2) 0.0614(9) Uani 1 d . .
C1 C 0.5031(5) 0.4961(4) 0.3255(3) 0.0639(12) Uani 1 d . .
H1 H 0.5013(5) 0.5593(4) 0.2791(3) 0.078 Uiso 1 d R .
C2 C 0.6336(5) 0.5075(5) 0.3952(3) 0.0696(13) Uani 1 d . .
C3 C 0.6305(6) 0.4160(5) 0.4607(3) 0.0742(14) Uani 1 d . .
H3 H 0.7175(6) 0.4208(5) 0.5112(3) 0.091 Uiso 1 d R .
C4 C 0.5070(6) 0.3165(5) 0.4556(3) 0.0708(13) Uani 1 d . .
C5 C 0.3839(5) 0.3133(4) 0.3826(3) 0.0642(12) Uani 1 d . .
H5 H 0.2963(5) 0.2439(4) 0.3761(3) 0.076 Uiso 1 d R .
C6 C 0.7703(6) 0.6153(6) 0.3973(4) 0.105(2) Uani 1 d . .
H6A H 0.7481(6) 0.6685(6) 0.3457(4) 0.130 Uiso 1 d R .
H6B H 0.8032(6) 0.6675(6) 0.4596(4) 0.130 Uiso 1 d R .
H6C H 0.8455(6) 0.5787(6) 0.3879(4) 0.130 Uiso 1 d R .
C7 C 0.5023(6) 0.2145(5) 0.5257(4) 0.104(2) Uani 1 d . .
H7A H 0.4063(6) 0.1542(5) 0.5099(4) 0.129 Uiso 1 d R .
H7B H 0.5722(6) 0.1686(5) 0.5211(4) 0.129 Uiso 1 d R .
H7C H 0.5255(6) 0.2556(5) 0.5914(4) 0.129 Uiso 1 d R .
C8 C 0.2461(5) 0.4683(4) 0.0198(3) 0.0656(12) Uani 1 d . .
H8 H 0.2038(5) 0.5370(4) 0.0299(3) 0.080 Uiso 1 d R .
C9 C 0.2911(5) 0.4587(5) -0.0650(3) 0.0677(13) Uani 1 d . .
C10 C 0.3475(5) 0.3576(5) -0.0772(3) 0.0783(14) Uani 1 d . .
H10 H 0.3791(5) 0.3472(5) -0.1353(3) 0.095 Uiso 1 d R .
C11 C 0.3606(5) 0.2707(5) -0.0089(4) 0.0790(14) Uani 1 d . .
C12 C 0.3126(5) 0.2905(5) 0.0738(3) 0.0744(13) Uani 1 d . .
H12 H 0.3194(5) 0.2310(5) 0.1229(3) 0.087 Uiso 1 d R .
C13 C 0.2760(5) 0.5551(5) -0.1384(3) 0.093(2) Uani 1 d . .
H13A H 0.3111(5) 0.5344(5) -0.1929(3) 0.118 Uiso 1 d R .
H13B H 0.1754(5) 0.5537(5) -0.1615(3) 0.118 Uiso 1 d R .
H13C H 0.3328(5) 0.6403(5) -0.1070(3) 0.118 Uiso 1 d R .
C14 C 0.4226(8) 0.1587(6) -0.0212(4) 0.131(2) Uani 1 d . .
H14A H 0.4499(8) 0.1585(6) -0.0820(4) 0.162 Uiso 1 d R .
H14B H 0.5068(8) 0.1669(6) 0.0325(4) 0.162 Uiso 1 d R .
H14C H 0.3498(8) 0.0787(6) -0.0211(4) 0.162 Uiso 1 d R .
C15 C 0.2425(5) 0.7106(4) 0.2060(3) 0.0624(11) Uani 1 d . .
C16 C 0.2024(5) 0.8397(5) 0.1951(4) 0.0732(13) Uani 1 d . .
C17 C 0.1151(12) 0.8586(10) 0.2689(7) 0.124(3) Uiso 0.67 d P .
H17A H 0.0899 0.9389 0.2599 0.156 Uiso 0.67 d P .
H17B H 0.0262 0.7876 0.2555 0.156 Uiso 0.67 d P .
H17C H 0.1715 0.8604 0.3340 0.156 Uiso 0.67 d P .
C18 C 0.1236(12) 0.8361(10) 0.0925(8) 0.123(3) Uiso 0.67 d P .
H18A H 0.1823 0.8232 0.0496 0.149 Uiso 0.67 d P .
H18B H 0.0341 0.7653 0.0761 0.149 Uiso 0.67 d P .
H18C H 0.0995 0.9165 0.0817 0.149 Uiso 0.67 d P .
C19 C 0.3432(9) 0.9485(8) 0.2224(6) 0.090(2) Uiso 0.67 d P .
H19A H 0.4013 0.9408 0.1772 0.107 Uiso 0.67 d P .
H19B H 0.3202 1.0313 0.2154 0.107 Uiso 0.67 d P .
H19C H 0.3968 0.9476 0.2874 0.107 Uiso 0.67 d P .
C17' C 0.2411(23) 0.9233(20) 0.2876(15) 0.119(6) Uiso 0.33 d P .
H17D H 0.2022 0.8796 0.3366 0.142 Uiso 0.33 d P .
H17E H 0.3505 0.9504 0.3144 0.142 Uiso 0.33 d P .
H17F H 0.2139 1.0017 0.2778 0.142 Uiso 0.33 d P .
C18' C 0.0438(18) 0.8278(16) 0.1418(12) 0.089(5) Uiso 0.33 d P .
H18D H -0.0186 0.7833 0.1860 0.099 Uiso 0.33 d P .
H18E H 0.0301 0.9148 0.1415 0.099 Uiso 0.33 d P .
H18F H 0.0124 0.7824 0.0823 0.099 Uiso 0.33 d P .
C19' C 0.2895(26) 0.9247(23) 0.1258(18) 0.145(8) Uiso 0.33 d P .
H19D H 0.3823 0.9319 0.1361 0.199 Uiso 0.33 d P .
H19E H 0.2402 0.8682 0.0521 0.199 Uiso 0.33 d P .
H19F H 0.2579 1.0005 0.1113 0.199 Uiso 0.33 d P .
C20 C -0.0267(5) 0.2303(4) 0.3101(3) 0.0644(12) Uani 1 d . .
C21 C -0.1542(5) 0.1323(5) 0.3341(4) 0.0740(13) Uani 1 d . .
C22 C -0.1480(9) 0.1564(8) 0.4444(6) 0.100(2) Uiso 0.69 d P .
H22A H -0.0639 0.1333 0.4840 0.125 Uiso 0.69 d P .
H22B H -0.1370 0.2460 0.4619 0.125 Uiso 0.69 d P .
H22C H -0.2342 0.1029 0.4580 0.125 Uiso 0.69 d P .
C23 C -0.2921(9) 0.1723(8) 0.2793(7) 0.098(2) Uiso 0.69 d P .
H23A H -0.3036 0.1599 0.2085 0.119 Uiso 0.69 d P .
H23B H -0.3779 0.1189 0.2933 0.119 Uiso 0.69 d P .
H23C H -0.2807 0.2621 0.2972 0.119 Uiso 0.69 d P .
C24 C -0.1708(10) -0.0048(9) 0.3074(7) 0.105(3) Uiso 0.69 d P .
H24A H -0.0851 -0.0282 0.3430 0.136 Uiso 0.69 d P .
H24B H -0.2548 -0.0595 0.3241 0.136 Uiso 0.69 d P .
H24C H -0.1817 -0.0209 0.2383 0.136 Uiso 0.69 d P .
C22' C -0.0689(24) 0.0568(21) 0.4092(16) 0.123(7) Uiso 0.31 d P .
H22D H -0.0119 0.1140 0.4684 0.143 Uiso 0.31 d P .
H22E H -0.1362 -0.0158 0.4276 0.143 Uiso 0.31 d P .
H22F H -0.0040 0.0245 0.3810 0.143 Uiso 0.31 d P .
C23' C -0.2389(28) 0.1902(23) 0.3633(19) 0.135(8) Uiso 0.31 d P .
H23D H -0.1899 0.2561 0.4146 0.170 Uiso 0.31 d P .
H23E H -0.2923 0.2261 0.3075 0.170 Uiso 0.31 d P .
H23F H -0.3156 0.1253 0.3840 0.170 Uiso 0.31 d P .
C24' C -0.2346(20) 0.0147(17) 0.2471(14) 0.088(5) Uiso 0.31 d P .
H24D H -0.2967 0.0504 0.1931 0.105 Uiso 0.31 d P .
H24E H -0.1680 -0.0128 0.2223 0.105 Uiso 0.31 d P .
H24F H -0.3003 -0.0531 0.2690 0.105 Uiso 0.31 d P .

loop_
_atom_type_symbol
_atom_type_description
_atom_type_scat_dispersion_real
_atom_type_scat_dispersion_imag
_atom_type_scat_source
C C 0.0033 0.0016 'International Tables Vol C Tables 4.2.6.8 and 6.1.1.4'
H H 0.0000 0.0000 'International Tables Vol C Tables 4.2.6.8 and 6.1.1.4'
N N 0.0061 0.0033 'International Tables Vol C Tables 4.2.6.8 and 6.1.1.4'
O O 0.0106 0.0060 'International Tables Vol C Tables 4.2.6.8 and 6.1.1.4'
S S 0.1246 0.1234 'International Tables Vol C Tables 4.2.6.8 and 6.1.1.4'
Zn Zn 0.2839 1.4301 'International Tables Vol C Tables 4.2.6.8 and 6.1.1.4'

loop_
_geom_angle_atom_site_label_1
_geom_angle_atom_site_label_2
_geom_angle_atom_site_label_3
_geom_angle
_geom_angle_site_symmetry_1
_geom_angle_site_symmetry_3
_geom_angle_publ_flag
N1 Zn N2 98.55(13) . . ?
N1 Zn S1' 121.46(13) . . ?
N2 Zn S1' 107.53(14) . . ?
N1 Zn S1 109.56(11) . . ?
N2 Zn S1 117.19(12) . . ?
S1' Zn S1 13.17(10) . . ?
N1 Zn S2 110.62(11) . . ?
N2 Zn S2 101.56(10) . . ?
S1' Zn S2 113.86(9) . . ?
S1 Zn S2 117.59(7) . . ?
S1' S1 C15 81.8(6) . . ?
S1' S1 Zn 80.6(5) . . ?
C15 S1 Zn 105.0(2) . . ?
S1 S1' C15 80.9(6) . . ?
S1 S1' Zn 86.2(5) . . ?
C15 S1' Zn 105.9(2) . . ?
C20 S2 Zn 95.7(2) . . ?
C1 N1 C5 117.6(4) . . ?
C1 N1 Zn 120.5(3) . . ?
C5 N1 Zn 121.8(3) . . ?
C8 N2 C12 117.9(4) . . ?
C8 N2 Zn 123.5(3) . . ?
C12 N2 Zn 118.5(3) . . ?
N1 C1 C2 124.2(4) . . ?
C3 C2 C1 116.0(5) . . ?
C3 C2 C6 122.8(5) . . ?
C1 C2 C6 121.2(5) . . ?
C4 C3 C2 121.9(5) . . ?
C3 C4 C5 117.2(4) . . ?
C3 C4 C7 122.6(5) . . ?
C5 C4 C7 120.2(5) . . ?
N1 C5 C4 123.0(4) . . ?
N2 C8 C9 123.6(4) . . ?
C10 C9 C8 116.6(4) . . ?
C10 C9 C13 123.1(4) . . ?
C8 C9 C13 120.4(5) . . ?
C9 C10 C11 122.0(4) . . ?
C10 C11 C12 116.3(5) . . ?
C10 C11 C14 122.7(5) . . ?
C12 C11 C14 121.0(5) . . ?
N2 C12 C11 123.5(5) . . ?
O1 C15 C16 119.8(4) . . ?
O1 C15 S1 122.8(4) . . ?
C16 C15 S1 117.0(3) . . ?
O1 C15 S1' 124.2(4) . . ?
C16 C15 S1' 115.0(3) . . ?
S1 C15 S1' 17.28(13) . . ?
C18 C16 C17' 138.6(9) . . ?
C18 C16 C19 111.4(6) . . ?
C17' C16 C19 60.6(9) . . ?
C18 C16 C15 107.0(5) . . ?
C17' C16 C15 114.2(8) . . ?
C19 C16 C15 107.3(4) . . ?
C18 C16 C18' 45.6(6) . . ?
C17' C16 C18' 108.4(11) . . ?
C19 C16 C18' 135.3(7) . . ?
C15 C16 C18' 115.8(7) . . ?
C18 C16 C17 113.9(6) . . ?
C17' C16 C17 47.2(8) . . ?
C19 C16 C17 106.9(6) . . ?
C15 C16 C17 110.1(5) . . ?
C18' C16 C17 69.2(7) . . ?
C18 C16 C19' 62.7(9) . . ?
C17' C16 C19' 105.4(12) . . ?
C19 C16 C19' 50.3(9) . . ?
C15 C16 C19' 109.9(9) . . ?
C18' C16 C19' 102.0(11) . . ?
C17 C16 C19' 138.6(10) . . ?
C17' C17 C16 63.0(11) . . ?
C17' C17 C18' 109.4(14) . . ?
C16 C17 C18' 55.0(7) . . ?
C18' C18 C16 70.3(10) . . ?
C18' C18 C19' 123.1(15) . . ?
C16 C18 C19' 63.1(10) . . ?
C19' C19 C17' 119.6(15) . . ?
C19' C19 C16 68.6(11) . . ?
C17' C19 C16 58.3(9) . . ?
C17 C17' C19 129.4(18) . . ?
C17 C17' C16 69.8(12) . . ?
C19 C17' C16 61.1(9) . . ?
C18 C18' C16 64.1(10) . . ?
C18 C18' C17 118.9(14) . . ?
C16 C18' C17 55.8(7) . . ?
C19 C19' C18 113.6(17) . . ?
C19 C19' C16 61.0(11) . . ?
C18 C19' C16 54.2(9) . . ?
O2 C20 C21 119.8(4) . . ?
O2 C20 S2 121.0(4) . . ?
C21 C20 S2 119.2(4) . . ?
C23' C21 C24 131.9(12) . . ?
C23' C21 C20 111.2(12) . . ?
C24 C21 C20 116.2(5) . . ?
C23' C21 C22 57.7(12) . . ?
C24 C21 C22 110.4(6) . . ?
C20 C21 C22 110.0(5) . . ?
C23' C21 C23 46.7(11) . . ?
C24 C21 C23 111.0(6) . . ?
C20 C21 C23 104.6(4) . . ?
C22 C21 C23 103.8(5) . . ?
C23' C21 C22' 118.3(15) . . ?
C24 C21 C22' 61.1(8) . . ?
C20 C21 C22' 100.1(8) . . ?
C22 C21 C22' 62.0(8) . . ?
C23 C21 C22' 154.8(9) . . ?
C23' C21 C24' 115.6(13) . . ?
C24 C21 C24' 37.2(6) . . ?
C20 C21 C24' 111.8(7) . . ?
C22 C21 C24' 136.3(8) . . ?
C23 C21 C24' 77.5(8) . . ?
C22' C21 C24' 98.3(10) . . ?
C23' C22 C21 51.8(11) . . ?
C23' C22 C22' 110.1(14) . . ?
C21 C22 C22' 59.6(8) . . ?
C23' C23 C21 54.3(13) . . ?
C23' C23 C24' 99.8(15) . . ?
C21 C23 C24' 52.4(6) . . ?
C24' C24 C21 79.9(12) . . ?
C24' C24 C22' 143.0(16) . . ?
C21 C24 C22' 63.0(9) . . ?
C24 C22' C21 55.9(8) . . ?
C24 C22' C22 103.4(13) . . ?
C21 C22' C22 58.4(8) . . ?
C23 C23' C21 78.9(17) . . ?
C23 C23' C22 147.5(24) . . ?
C21 C23' C22 70.5(14) . . ?
C24 C24' C21 62.8(11) . . ?
C24 C24' C23 108.7(15) . . ?
C21 C24' C23 50.1(6) . . ?

loop_
_geom_bond_atom_site_label_1
_geom_bond_atom_site_label_2
_geom_bond_distance
_geom_bond_site_symmetry_2
_geom_bond_publ_flag
Zn N1 2.071(3) . ?
Zn N2 2.085(3) . ?
Zn S1' 2.269(3) . ?
Zn S1 2.295(2) . ?
Zn S2 2.3136(13) . ?
S1 S1' 0.524(4) . ?
S1 C15 1.742(5) . ?
S1' C15 1.746(5) . ?
S2 C20 1.736(5) . ?
O1 C15 1.216(5) . ?
O2 C20 1.220(5) . ?
N1 C1 1.326(5) . ?
N1 C5 1.342(5) . ?
N2 C8 1.329(5) . ?
N2 C12 1.323(5) . ?
C1 C2 1.388(6) . ?
C2 C3 1.370(6) . ?
C2 C6 1.515(6) . ?
C3 C4 1.372(6) . ?
C4 C5 1.378(6) . ?
C4 C7 1.499(6) . ?
C8 C9 1.384(6) . ?
C9 C10 1.367(6) . ?
C9 C13 1.499(6) . ?
C10 C11 1.371(6) . ?
C11 C12 1.393(6) . ?
C11 C14 1.508(7) . ?
C15 C16 1.540(6) . ?
C16 C18 1.461(11) . ?
C16 C17' 1.47(2) . ?
C16 C19 1.509(9) . ?
C16 C18' 1.53(2) . ?
C16 C17 1.545(11) . ?
C16 C19' 1.61(2) . ?
C17 C17' 1.21(2) . ?
C17 C18' 1.75(2) . ?
C18 C18' 1.16(2) . ?
C18 C19' 1.60(2) . ?
C19 C19' 1.33(2) . ?
C19 C17' 1.50(2) . ?
C20 C21 1.524(6) . ?
C21 C23' 1.30(2) . ?
C21 C24 1.461(10) . ?
C21 C22 1.555(9) . ?
C21 C23 1.565(10) . ?
C21 C22' 1.57(2) . ?
C21 C24' 1.62(2) . ?
C22 C23' 1.39(3) . ?
C22 C22' 1.61(2) . ?
C23 C23' 1.16(2) . ?
C23 C24' 1.99(2) . ?
C24 C24' 0.99(2) . ?
C24 C22' 1.55(2) . ?
